data_4118820
loop_
_publ_author_name
'Muhammad Farooq Ibad'
'Peter Langer'
'Fabian Rei\&s'
'Axel Schulz'
'Alexander Villinger'

_publ_contact_author_address
;
Universit\"at Rostock
Institut f\"ur Chemie
Abteilung f\"ur Anorganische Chemie
Albert-Einstein-Strasse 3a 
18059 Rostock
Bundesrepublik Deutschland
;
_publ_contact_author_email
;
axel.schulz@uni-rostock.de, alexander.villinger@uni-rostock.de'
;
_publ_contact_author_fax '+49 (0)381/498-6382'
_publ_contact_author_name 'Axel Schulz, Alexander Villinger'
_publ_contact_author_phone '+49 (0)381/498-6400 or 6403'
_publ_section_title
;
 Catalytic Trimerization of Bis-silylated Diazomethane
;
_journal_name_full 'Journal of the American Chemical Society'
_journal_page_first 17757
_journal_page_last 17768
_journal_paper_doi 10.1021/ja308104k
_journal_volume 134
_journal_year 2012
_chemical_formula_moiety 'C25 H18 B F15 N2 Si2'
_chemical_formula_sum 'C25 H18 B F15 N2 Si2'
_chemical_formula_weight 698.40
_chemical_name_systematic
;
bis(trimethylsilyl)aminoisonitrile tris(pentafluorophenyl)borane adduct
;
_space_group_IT_number 2
_symmetry_cell_setting triclinic
_symmetry_Int_Tables_number 2
_symmetry_space_group_name_Hall '-P 1'
_symmetry_space_group_name_H-M 'P -1'
_atom_sites_solution_hydrogens geom
_atom_sites_solution_primary direct
_atom_sites_solution_secondary difmap
_audit_author_name 'Villinger, A.; Hering, C.'
_audit_creation_method SHELXL-97
_cell_angle_alpha 72.303(2)
_cell_angle_beta 65.866(2)
_cell_angle_gamma 82.875(2)
_cell_formula_units_Z 2
_cell_length_a 11.0352(5)
_cell_length_b 11.5683(5)
_cell_length_c 12.7373(6)
_cell_measurement_reflns_used 7833
_cell_measurement_temperature 173(2)
_cell_measurement_theta_max 51.792
_cell_measurement_theta_min 4.921
_cell_volume 1413.67(11)
_computing_cell_refinement 'Bruker Apex v2.0-2'
_computing_data_collection 'Bruker Apex v2.0-2'
_computing_data_reduction 'Bruker SAINT'
_computing_molecular_graphics 'ORTEP-3 (Farrugia, 1997)'
_computing_publication_material SHELXL-97
_computing_structure_refinement 'SHELXL-97 (Sheldrick, 1997)'
_computing_structure_solution 'SHELXS-97 (Sheldrick, 1997)'
_diffrn_ambient_temperature 173(2)
_diffrn_measured_fraction_theta_full 0.997
_diffrn_measured_fraction_theta_max 0.997
_diffrn_measurement_device_type 'Bruker Kappa Apex II-CCD-diffractometer'
_diffrn_measurement_method 'phi and psi scans'
_diffrn_radiation_monochromator graphite
_diffrn_radiation_source 'sealed tube'
_diffrn_radiation_type MoK\a
_diffrn_radiation_wavelength 0.71073
_diffrn_reflns_av_R_equivalents 0.0634
_diffrn_reflns_av_sigmaI/netI 0.0627
_diffrn_reflns_limit_h_max 15
_diffrn_reflns_limit_h_min -13
_diffrn_reflns_limit_k_max 16
_diffrn_reflns_limit_k_min -16
_diffrn_reflns_limit_l_max 18
_diffrn_reflns_limit_l_min -15
_diffrn_reflns_number 37661
_diffrn_reflns_theta_full 31.00
_diffrn_reflns_theta_max 31.00
_diffrn_reflns_theta_min 1.82
_exptl_absorpt_coefficient_mu 0.246
_exptl_absorpt_correction_T_max 0.9902
_exptl_absorpt_correction_T_min 0.9571
_exptl_absorpt_correction_type multi-scan
_exptl_absorpt_process_details '(SADABS; Sheldrick, 2004)'
_exptl_crystal_colour colourless
_exptl_crystal_density_diffrn 1.641
_exptl_crystal_description block
_exptl_crystal_F_000 700
_exptl_crystal_size_max 0.18
_exptl_crystal_size_mid 0.10
_exptl_crystal_size_min 0.04
_refine_diff_density_max 0.361
_refine_diff_density_min -0.357
_refine_diff_density_rms 0.063
_refine_ls_extinction_method none
_refine_ls_goodness_of_fit_ref 1.039
_refine_ls_hydrogen_treatment constr
_refine_ls_matrix_type full
_refine_ls_number_parameters 412
_refine_ls_number_reflns 8978
_refine_ls_number_restraints 0
_refine_ls_restrained_S_all 1.039
_refine_ls_R_factor_all 0.0853
_refine_ls_R_factor_gt 0.0451
_refine_ls_shift/su_max 0.001
_refine_ls_shift/su_mean 0.000
_refine_ls_structure_factor_coef Fsqd
_refine_ls_weighting_details 'calc w=1/[\s^2^(Fo^2^)+(0.0451P)^2^+0.0592P] where P=(Fo^2^+2Fc^2^)/3'
_refine_ls_weighting_scheme calc
_refine_ls_wR_factor_gt 0.1002
_refine_ls_wR_factor_ref 0.1116
_reflns_number_gt 5759
_reflns_number_total 8978
_reflns_threshold_expression >2\s(I)
_cod_data_source_file ja308104k_si_001_09.cif
_cod_data_source_block ch_fr142_(me3si)2nncb(c6f5)3_2
_cod_original_cell_volume 1413.68(11)
_cod_database_code 4118820

loop_
_symmetry_equiv_pos_as_xyz
'x, y, z'
'-x, -y, -z'

loop_
_atom_site_label
_atom_site_type_symbol
_atom_site_fract_x
_atom_site_fract_y
_atom_site_fract_z
_atom_site_U_iso_or_equiv
_atom_site_adp_type
_atom_site_occupancy
_atom_site_symmetry_multiplicity
_atom_site_calc_flag
_atom_site_refinement_flags
Si1 Si 0.25627(4) 0.73771(4) 0.40357(4) 0.02339(11) Uani 1 1 d .
Si2 Si 0.36218(4) 0.48605(4) 0.31983(4) 0.02441(11) Uani 1 1 d .
N1 N 0.36865(13) 0.64190(12) 0.31722(12) 0.0237(3) Uani 1 1 d .
N2 N 0.48702(13) 0.69228(11) 0.24040(11) 0.0210(3) Uani 1 1 d .
C1 C 0.58889(16) 0.73184(14) 0.17347(14) 0.0219(3) Uani 1 1 d .
C2 C 0.41736(19) 0.48244(17) 0.16287(17) 0.0343(4) Uani 1 1 d .
H2A H 0.3493 0.5196 0.1321 0.051 Uiso 1 1 calc R
H2B H 0.4314 0.3981 0.1594 0.051 Uiso 1 1 calc R
H2C H 0.5006 0.5277 0.1138 0.051 Uiso 1 1 calc R
C3 C 0.4769(2) 0.40087(18) 0.38904(19) 0.0425(5) Uani 1 1 d .
H3A H 0.5672 0.4328 0.3401 0.064 Uiso 1 1 calc R
H3B H 0.4756 0.3148 0.3940 0.064 Uiso 1 1 calc R
H3C H 0.4488 0.4099 0.4698 0.064 Uiso 1 1 calc R
C4 C 0.18824(18) 0.43515(18) 0.41351(17) 0.0378(4) Uani 1 1 d .
H4A H 0.1706 0.4229 0.4981 0.057 Uiso 1 1 calc R
H4B H 0.1744 0.3587 0.4018 0.057 Uiso 1 1 calc R
H4C H 0.1277 0.4969 0.3902 0.057 Uiso 1 1 calc R
C5 C 0.18364(19) 0.64597(18) 0.56202(15) 0.0363(4) Uani 1 1 d .
H5A H 0.1164 0.5910 0.5722 0.055 Uiso 1 1 calc R
H5B H 0.1423 0.6999 0.6135 0.055 Uiso 1 1 calc R
H5C H 0.2538 0.5985 0.5843 0.055 Uiso 1 1 calc R
C6 C 0.12439(19) 0.79406(18) 0.34656(17) 0.0360(4) Uani 1 1 d .
H6A H 0.1646 0.8391 0.2616 0.054 Uiso 1 1 calc R
H6B H 0.0648 0.8478 0.3921 0.054 Uiso 1 1 calc R
H6C H 0.0738 0.7252 0.3557 0.054 Uiso 1 1 calc R
C7 C 0.35941(19) 0.86171(17) 0.38722(18) 0.0371(4) Uani 1 1 d .
H7A H 0.4299 0.8272 0.4156 0.056 Uiso 1 1 calc R
H7B H 0.3038 0.9155 0.4347 0.056 Uiso 1 1 calc R
H7C H 0.3992 0.9081 0.3027 0.056 Uiso 1 1 calc R
B1 B 0.73371(18) 0.79314(16) 0.09265(16) 0.0213(4) Uani 1 1 d .
C8 C 0.84181(15) 0.68846(14) 0.11770(13) 0.0215(3) Uani 1 1 d .
C9 C 0.95329(16) 0.70748(14) 0.13538(14) 0.0237(3) Uani 1 1 d .
C10 C 1.04251(17) 0.61661(16) 0.15379(15) 0.0262(4) Uani 1 1 d .
C11 C 1.02322(17) 0.50095(15) 0.15488(14) 0.0258(4) Uani 1 1 d .
C12 C 0.91546(17) 0.47721(14) 0.13725(14) 0.0252(4) Uani 1 1 d .
C13 C 0.82923(16) 0.57068(15) 0.11791(14) 0.0223(3) Uani 1 1 d .
C14 C 0.76367(15) 0.82810(14) -0.05038(14) 0.0206(3) Uani 1 1 d .
C15 C 0.88976(16) 0.86593(15) -0.13439(14) 0.0235(3) Uani 1 1 d .
C16 C 0.92896(16) 0.88700(15) -0.25563(15) 0.0272(4) Uani 1 1 d .
C17 C 0.83847(19) 0.87216(16) -0.29946(14) 0.0296(4) Uani 1 1 d .
C18 C 0.71158(18) 0.83766(15) -0.22143(16) 0.0289(4) Uani 1 1 d .
C19 C 0.67645(16) 0.81634(15) -0.09957(14) 0.0252(4) Uani 1 1 d .
C20 C 0.72373(15) 0.90681(14) 0.14680(14) 0.0217(3) Uani 1 1 d .
C21 C 0.72023(16) 1.02889(15) 0.08819(15) 0.0252(4) Uani 1 1 d .
C22 C 0.70521(17) 1.12069(15) 0.14095(16) 0.0294(4) Uani 1 1 d .
C23 C 0.69276(18) 1.09211(17) 0.25780(17) 0.0325(4) Uani 1 1 d .
C24 C 0.69400(18) 0.97334(17) 0.32060(16) 0.0318(4) Uani 1 1 d .
C25 C 0.70955(17) 0.88480(15) 0.26453(15) 0.0269(4) Uani 1 1 d .
F1 F 0.97996(10) 0.81761(9) 0.13524(9) 0.0317(2) Uani 1 1 d .
F2 F 1.14829(10) 0.64040(10) 0.17061(10) 0.0369(3) Uani 1 1 d .
F3 F 1.10875(10) 0.41191(9) 0.17454(9) 0.0361(3) Uani 1 1 d .
F4 F 0.89595(10) 0.36464(8) 0.13818(9) 0.0335(2) Uani 1 1 d .
F5 F 0.72686(9) 0.54229(9) 0.09734(9) 0.0298(2) Uani 1 1 d .
F6 F 0.98214(9) 0.88419(9) -0.09671(9) 0.0329(2) Uani 1 1 d .
F7 F 1.05347(10) 0.92208(11) -0.33218(9) 0.0414(3) Uani 1 1 d .
F8 F 0.87446(12) 0.89231(11) -0.41766(9) 0.0445(3) Uani 1 1 d .
F9 F 0.62145(11) 0.82452(10) -0.26326(10) 0.0429(3) Uani 1 1 d .
F10 F 0.54897(10) 0.78258(11) -0.02863(9) 0.0397(3) Uani 1 1 d .
F11 F 0.72958(11) 1.06413(9) -0.02619(9) 0.0361(3) Uani 1 1 d .
F12 F 0.70315(12) 1.23726(9) 0.07945(11) 0.0454(3) Uani 1 1 d .
F13 F 0.67780(12) 1.18054(10) 0.31055(11) 0.0480(3) Uani 1 1 d .
F14 F 0.67923(13) 0.94344(11) 0.43603(10) 0.0481(3) Uani 1 1 d .
F15 F 0.70733(11) 0.76832(9) 0.33222(9) 0.0374(3) Uani 1 1 d .

loop_
_atom_site_aniso_label
_atom_site_aniso_U_11
_atom_site_aniso_U_22
_atom_site_aniso_U_33
_atom_site_aniso_U_23
_atom_site_aniso_U_13
_atom_site_aniso_U_12
Si1 0.0221(2) 0.0245(2) 0.0191(2) -0.00731(18) -0.00327(18) 0.00145(18)
Si2 0.0214(2) 0.0204(2) 0.0276(2) -0.00671(19) -0.00554(19) -0.00120(18)
N1 0.0169(7) 0.0226(7) 0.0232(7) -0.0068(6) 0.0016(5) -0.0030(5)
N2 0.0208(7) 0.0192(7) 0.0204(7) -0.0069(5) -0.0043(6) -0.0007(5)
C1 0.0249(9) 0.0202(8) 0.0207(8) -0.0089(6) -0.0068(7) 0.0008(7)
C2 0.0301(10) 0.0378(10) 0.0383(10) -0.0187(9) -0.0104(8) -0.0018(8)
C3 0.0409(12) 0.0373(11) 0.0417(11) -0.0052(9) -0.0151(10) 0.0075(9)
C4 0.0310(10) 0.0350(10) 0.0385(11) -0.0100(9) -0.0022(8) -0.0104(8)
C5 0.0336(10) 0.0464(12) 0.0203(9) -0.0066(8) -0.0031(8) -0.0031(9)
C6 0.0365(10) 0.0384(11) 0.0325(10) -0.0127(8) -0.0145(8) 0.0127(9)
C7 0.0360(11) 0.0336(10) 0.0390(11) -0.0194(9) -0.0054(9) -0.0006(8)
B1 0.0199(9) 0.0225(9) 0.0193(9) -0.0063(7) -0.0041(7) -0.0039(7)
C8 0.0223(8) 0.0231(8) 0.0172(7) -0.0074(6) -0.0042(6) -0.0017(6)
C9 0.0283(9) 0.0216(8) 0.0213(8) -0.0067(6) -0.0089(7) -0.0019(7)
C10 0.0258(9) 0.0309(9) 0.0234(8) -0.0079(7) -0.0111(7) 0.0003(7)
C11 0.0279(9) 0.0256(9) 0.0199(8) -0.0052(7) -0.0078(7) 0.0060(7)
C12 0.0310(9) 0.0180(8) 0.0201(8) -0.0052(6) -0.0036(7) -0.0010(7)
C13 0.0209(8) 0.0255(8) 0.0181(7) -0.0072(6) -0.0035(6) -0.0038(6)
C14 0.0215(8) 0.0186(8) 0.0195(8) -0.0061(6) -0.0055(6) -0.0002(6)
C15 0.0216(8) 0.0230(8) 0.0248(8) -0.0061(7) -0.0088(7) 0.0011(6)
C16 0.0240(9) 0.0251(9) 0.0220(8) -0.0033(7) -0.0016(7) 0.0012(7)
C17 0.0414(11) 0.0253(9) 0.0184(8) -0.0058(7) -0.0097(8) 0.0050(8)
C18 0.0347(10) 0.0268(9) 0.0307(9) -0.0074(7) -0.0187(8) 0.0001(7)
C19 0.0238(9) 0.0245(8) 0.0235(8) -0.0037(7) -0.0072(7) -0.0014(7)
C20 0.0178(8) 0.0217(8) 0.0228(8) -0.0072(6) -0.0037(6) -0.0026(6)
C21 0.0216(8) 0.0261(9) 0.0262(9) -0.0077(7) -0.0071(7) -0.0011(7)
C22 0.0271(9) 0.0201(8) 0.0387(10) -0.0097(7) -0.0093(8) -0.0013(7)
C23 0.0294(10) 0.0315(10) 0.0422(11) -0.0236(8) -0.0098(8) -0.0011(8)
C24 0.0322(10) 0.0400(11) 0.0256(9) -0.0159(8) -0.0081(8) -0.0029(8)
C25 0.0296(9) 0.0239(9) 0.0250(8) -0.0072(7) -0.0073(7) -0.0032(7)
F1 0.0320(6) 0.0251(5) 0.0446(6) -0.0125(5) -0.0191(5) -0.0022(4)
F2 0.0331(6) 0.0416(6) 0.0466(6) -0.0151(5) -0.0254(5) 0.0045(5)
F3 0.0380(6) 0.0298(6) 0.0397(6) -0.0086(5) -0.0185(5) 0.0113(5)
F4 0.0393(6) 0.0206(5) 0.0366(6) -0.0103(4) -0.0091(5) -0.0003(4)
F5 0.0270(5) 0.0285(5) 0.0374(6) -0.0144(4) -0.0115(4) -0.0031(4)
F6 0.0223(5) 0.0433(6) 0.0287(5) -0.0035(5) -0.0075(4) -0.0103(4)
F7 0.0272(6) 0.0542(7) 0.0249(5) -0.0029(5) 0.0021(4) -0.0021(5)
F8 0.0564(7) 0.0524(7) 0.0199(5) -0.0089(5) -0.0126(5) 0.0048(6)
F9 0.0504(7) 0.0511(7) 0.0365(6) -0.0056(5) -0.0283(6) -0.0088(6)
F10 0.0240(5) 0.0591(7) 0.0326(6) -0.0038(5) -0.0106(5) -0.0129(5)
F11 0.0509(7) 0.0262(5) 0.0293(6) -0.0047(4) -0.0162(5) 0.0009(5)
F12 0.0578(8) 0.0207(5) 0.0560(7) -0.0104(5) -0.0212(6) 0.0013(5)
F13 0.0565(8) 0.0402(7) 0.0559(7) -0.0332(6) -0.0160(6) -0.0016(6)
F14 0.0673(8) 0.0528(7) 0.0298(6) -0.0205(5) -0.0165(6) -0.0058(6)
F15 0.0578(7) 0.0282(6) 0.0224(5) -0.0039(4) -0.0133(5) -0.0026(5)

loop_
_atom_type_symbol
_atom_type_description
_atom_type_scat_dispersion_real
_atom_type_scat_dispersion_imag
_atom_type_scat_source
C C 0.0033 0.0016 'International Tables Vol C Tables 4.2.6.8 and 6.1.1.4'
H H 0.0000 0.0000 'International Tables Vol C Tables 4.2.6.8 and 6.1.1.4'
B B 0.0013 0.0007 'International Tables Vol C Tables 4.2.6.8 and 6.1.1.4'
N N 0.0061 0.0033 'International Tables Vol C Tables 4.2.6.8 and 6.1.1.4'
F F 0.0171 0.0103 'International Tables Vol C Tables 4.2.6.8 and 6.1.1.4'
Si Si 0.0817 0.0704 'International Tables Vol C Tables 4.2.6.8 and 6.1.1.4'

loop_
_geom_angle_atom_site_label_1
_geom_angle_atom_site_label_2
_geom_angle_atom_site_label_3
_geom_angle
N1 Si1 C6 109.53(8)
N1 Si1 C7 105.83(8)
C6 Si1 C7 112.51(9)
N1 Si1 C5 107.98(8)
C6 Si1 C5 110.42(9)
C7 Si1 C5 110.37(9)
N1 Si2 C2 107.31(8)
N1 Si2 C3 106.35(8)
C2 Si2 C3 111.58(9)
N1 Si2 C4 106.56(8)
C2 Si2 C4 113.30(9)
C3 Si2 C4 111.28(9)
N2 N1 Si2 111.47(10)
N2 N1 Si1 114.67(10)
Si2 N1 Si1 133.63(8)
C1 N2 N1 177.67(15)
N2 C1 B1 172.65(16)
Si2 C2 H2A 109.5
Si2 C2 H2B 109.5
H2A C2 H2B 109.5
Si2 C2 H2C 109.5
H2A C2 H2C 109.5
H2B C2 H2C 109.5
Si2 C3 H3A 109.5
Si2 C3 H3B 109.5
H3A C3 H3B 109.5
Si2 C3 H3C 109.5
H3A C3 H3C 109.5
H3B C3 H3C 109.5
Si2 C4 H4A 109.5
Si2 C4 H4B 109.5
H4A C4 H4B 109.5
Si2 C4 H4C 109.5
H4A C4 H4C 109.5
H4B C4 H4C 109.5
Si1 C5 H5A 109.5
Si1 C5 H5B 109.5
H5A C5 H5B 109.5
Si1 C5 H5C 109.5
H5A C5 H5C 109.5
H5B C5 H5C 109.5
Si1 C6 H6A 109.5
Si1 C6 H6B 109.5
H6A C6 H6B 109.5
Si1 C6 H6C 109.5
H6A C6 H6C 109.5
H6B C6 H6C 109.5
Si1 C7 H7A 109.5
Si1 C7 H7B 109.5
H7A C7 H7B 109.5
Si1 C7 H7C 109.5
H7A C7 H7C 109.5
H7B C7 H7C 109.5
C1 B1 C20 101.62(12)
C1 B1 C14 111.06(13)
C20 B1 C14 116.18(13)
C1 B1 C8 106.12(13)
C20 B1 C8 114.07(13)
C14 B1 C8 107.30(12)
C13 C8 C9 114.06(14)
C13 C8 B1 120.41(14)
C9 C8 B1 125.48(14)
F1 C9 C10 116.02(14)
F1 C9 C8 120.85(14)
C10 C9 C8 123.13(15)
F2 C10 C11 119.60(15)
F2 C10 C9 120.44(15)
C11 C10 C9 119.96(15)
F3 C11 C12 120.48(15)
F3 C11 C10 120.12(15)
C12 C11 C10 119.39(15)
F4 C12 C11 119.75(14)
F4 C12 C13 121.29(15)
C11 C12 C13 118.96(15)
F5 C13 C12 116.14(14)
F5 C13 C8 119.39(14)
C12 C13 C8 124.47(15)
C19 C14 C15 113.95(14)
C19 C14 B1 126.38(14)
C15 C14 B1 119.52(13)
F6 C15 C16 116.53(14)
F6 C15 C14 119.09(14)
C16 C15 C14 124.38(15)
F7 C16 C15 121.36(15)
F7 C16 C17 119.49(15)
C15 C16 C17 119.15(15)
F8 C17 C18 120.45(16)
F8 C17 C16 120.23(16)
C18 C17 C16 119.32(15)
F9 C18 C17 119.94(15)
F9 C18 C19 120.40(16)
C17 C18 C19 119.66(15)
F10 C19 C14 120.61(14)
F10 C19 C18 115.88(14)
C14 C19 C18 123.52(15)
C21 C20 C25 113.72(15)
C21 C20 B1 126.29(14)
C25 C20 B1 119.88(14)
F11 C21 C22 116.01(15)
F11 C21 C20 120.44(14)
C22 C21 C20 123.55(16)
F12 C22 C23 119.66(16)
F12 C22 C21 120.81(16)
C23 C22 C21 119.53(16)
F13 C23 C24 120.15(17)
F13 C23 C22 120.23(17)
C24 C23 C22 119.62(16)
F14 C24 C23 120.46(16)
F14 C24 C25 120.58(16)
C23 C24 C25 118.96(16)
F15 C25 C24 116.27(15)
F15 C25 C20 119.08(14)
C24 C25 C20 124.63(16)

loop_
_geom_bond_atom_site_label_1
_geom_bond_atom_site_label_2
_geom_bond_distance
Si1 N1 1.8058(14)
Si1 C6 1.8470(18)
Si1 C7 1.8509(19)
Si1 C5 1.8515(18)
Si2 N1 1.8029(14)
Si2 C2 1.8488(19)
Si2 C3 1.8512(19)
Si2 C4 1.8534(18)
N1 N2 1.3417(18)
N2 C1 1.143(2)
C1 B1 1.615(2)
C2 H2A 0.9800
C2 H2B 0.9800
C2 H2C 0.9800
C3 H3A 0.9800
C3 H3B 0.9800
C3 H3C 0.9800
C4 H4A 0.9800
C4 H4B 0.9800
C4 H4C 0.9800
C5 H5A 0.9800
C5 H5B 0.9800
C5 H5C 0.9800
C6 H6A 0.9800
C6 H6B 0.9800
C6 H6C 0.9800
C7 H7A 0.9800
C7 H7B 0.9800
C7 H7C 0.9800
B1 C20 1.634(2)
B1 C14 1.639(2)
B1 C8 1.646(2)
C8 C13 1.386(2)
C8 C9 1.392(2)
C9 F1 1.3419(18)
C9 C10 1.383(2)
C10 F2 1.3431(19)
C10 C11 1.376(2)
C11 F3 1.3453(18)
C11 C12 1.370(2)
C12 F4 1.3417(18)
C12 C13 1.382(2)
C13 F5 1.3562(18)
C14 C19 1.384(2)
C14 C15 1.386(2)
C15 F6 1.3525(18)
C15 C16 1.372(2)
C16 F7 1.3437(19)
C16 C17 1.377(2)
C17 F8 1.3415(19)
C17 C18 1.366(3)
C18 F9 1.3476(18)
C18 C19 1.385(2)
C19 F10 1.3529(19)
C20 C21 1.387(2)
C20 C25 1.387(2)
C21 F11 1.3512(19)
C21 C22 1.381(2)
C22 F12 1.341(2)
C22 C23 1.374(3)
C23 F13 1.3456(19)
C23 C24 1.365(3)
C24 F14 1.348(2)
C24 C25 1.375(2)
C25 F15 1.3581(19)

loop_
_geom_torsion_atom_site_label_1
_geom_torsion_atom_site_label_2
_geom_torsion_atom_site_label_3
_geom_torsion_atom_site_label_4
_geom_torsion
C2 Si2 N1 N2 -51.19(13)
C3 Si2 N1 N2 68.35(13)
C4 Si2 N1 N2 -172.85(11)
C2 Si2 N1 Si1 134.77(11)
C3 Si2 N1 Si1 -105.69(12)
C4 Si2 N1 Si1 13.11(14)
C6 Si1 N1 N2 106.21(12)
C7 Si1 N1 N2 -15.32(14)
C5 Si1 N1 N2 -133.51(12)
C6 Si1 N1 Si2 -79.90(13)
C7 Si1 N1 Si2 158.58(11)
C5 Si1 N1 Si2 40.39(13)
Si2 N1 N2 C1 11(4)
Si1 N1 N2 C1 -174(4)
N1 N2 C1 B1 -139(3)
N2 C1 B1 C20 -33.3(13)
N2 C1 B1 C14 -157.5(12)
N2 C1 B1 C8 86.2(13)
C1 B1 C8 C13 45.46(18)
C20 B1 C8 C13 156.49(14)
C14 B1 C8 C13 -73.34(18)
C1 B1 C8 C9 -137.15(15)
C20 B1 C8 C9 -26.1(2)
C14 B1 C8 C9 104.05(17)
C13 C8 C9 F1 178.78(14)
B1 C8 C9 F1 1.2(2)
C13 C8 C9 C10 -1.1(2)
B1 C8 C9 C10 -178.69(15)
F1 C9 C10 F2 0.2(2)
C8 C9 C10 F2 -179.86(15)
F1 C9 C10 C11 -179.75(14)
C8 C9 C10 C11 0.2(3)
F2 C10 C11 F3 1.0(2)
C9 C10 C11 F3 -179.01(14)
F2 C10 C11 C12 -179.76(14)
C9 C10 C11 C12 0.2(2)
F3 C11 C12 F4 -0.8(2)
C10 C11 C12 F4 180.00(14)
F3 C11 C12 C13 179.67(14)
C10 C11 C12 C13 0.5(2)
F4 C12 C13 F5 -1.5(2)
C11 C12 C13 F5 178.01(14)
F4 C12 C13 C8 178.87(14)
C11 C12 C13 C8 -1.6(2)
C9 C8 C13 F5 -177.72(13)
B1 C8 C13 F5 0.0(2)
C9 C8 C13 C12 1.9(2)
B1 C8 C13 C12 179.55(15)
C1 B1 C14 C19 4.3(2)
C20 B1 C14 C19 -111.20(18)
C8 B1 C14 C19 119.83(16)
C1 B1 C14 C15 -171.04(14)
C20 B1 C14 C15 73.50(19)
C8 B1 C14 C15 -55.48(18)
C19 C14 C15 F6 177.96(14)
B1 C14 C15 F6 -6.2(2)
C19 C14 C15 C16 -1.9(2)
B1 C14 C15 C16 173.94(15)
F6 C15 C16 F7 1.0(2)
C14 C15 C16 F7 -179.11(15)
F6 C15 C16 C17 -178.78(14)
C14 C15 C16 C17 1.1(3)
F7 C16 C17 F8 0.2(2)
C15 C16 C17 F8 179.96(15)
F7 C16 C17 C18 -179.35(15)
C15 C16 C17 C18 0.4(2)
F8 C17 C18 F9 -0.5(2)
C16 C17 C18 F9 179.03(15)
F8 C17 C18 C19 179.50(15)
C16 C17 C18 C19 -1.0(3)
C15 C14 C19 F10 -178.59(14)
B1 C14 C19 F10 5.9(2)
C15 C14 C19 C18 1.3(2)
B1 C14 C19 C18 -174.20(15)
F9 C18 C19 F10 0.0(2)
C17 C18 C19 F10 179.98(15)
F9 C18 C19 C14 -179.97(15)
C17 C18 C19 C14 0.1(3)
C1 B1 C20 C21 -111.34(17)
C14 B1 C20 C21 9.3(2)
C8 B1 C20 C21 134.94(16)
C1 B1 C20 C25 64.64(18)
C14 B1 C20 C25 -174.70(14)
C8 B1 C20 C25 -49.1(2)
C25 C20 C21 F11 -178.40(14)
B1 C20 C21 F11 -2.2(2)
C25 C20 C21 C22 0.5(2)
B1 C20 C21 C22 176.72(16)
F11 C21 C22 F12 -1.3(2)
C20 C21 C22 F12 179.70(15)
F11 C21 C22 C23 178.92(15)
C20 C21 C22 C23 0.0(3)
F12 C22 C23 F13 0.4(3)
C21 C22 C23 F13 -179.87(15)
F12 C22 C23 C24 179.58(16)
C21 C22 C23 C24 -0.7(3)
F13 C23 C24 F14 0.5(3)
C22 C23 C24 F14 -178.66(16)
F13 C23 C24 C25 -179.95(16)
C22 C23 C24 C25 0.9(3)
F14 C24 C25 F15 0.8(2)
C23 C24 C25 F15 -178.73(16)
F14 C24 C25 C20 179.17(16)
C23 C24 C25 C20 -0.3(3)
C21 C20 C25 F15 178.00(15)
B1 C20 C25 F15 1.5(2)
C21 C20 C25 C24 -0.3(2)
B1 C20 C25 C24 -176.80(16)

loop_
_cod_related_entry_id
_cod_related_entry_database
_cod_related_entry_code
1 ChemSpider 30660676
